data_2239046
loop_
_publ_author_name
'\,Celik, Fatih'
'Dilek, Nefise'
'\,Caylak Deliba\,s, Nagihan'
'Necefo\(glu, Hacali'
'H\"okelek, Tuncer'

_publ_section_title
;
 <i>catena</i>-Poly[[aquabis(4-formylbenzoato-\k^2^<i>O</i>^1^,<i>O</i>^1'^)cadmium]-\m-pyrazine-\k^2^<i>N</i>:<i>N</i>']
;
_journal_coeditor_code SU2679
_journal_issue 2
_journal_name_full 'Acta Crystallographica Section E'
_journal_page_first m37
_journal_page_last m38
_journal_paper_doi 10.1107/S1600536813035010
_journal_volume 70
_journal_year 2014
_chemical_formula_iupac '[Cd (C8 H5 O3)2 (C4 H4 N2) (H2 O)]'
_chemical_formula_moiety 'C20 H16 Cd N2 O7'
_chemical_formula_sum 'C20 H16 Cd N2 O7'
_chemical_formula_weight 508.76
_chemical_name_systematic
<i>catena</i>-Poly[[aquabis(4-formylbenzoato-\k^2^<i>O</i>^1^,<i>O</i>^1'^)cadmium]-\m-pyrazine-\k^2^<i>N</i>:<i>N</i>']
_space_group_IT_number 14
_symmetry_cell_setting monoclinic
_symmetry_space_group_name_Hall '-P 2ybc'
_symmetry_space_group_name_H-M 'P 1 21/c 1'
_atom_sites_solution_hydrogens geom
_atom_sites_solution_primary direct
_atom_sites_solution_secondary difmap
_audit_creation_method SHELXL-97
_cell_angle_alpha 90.00
_cell_angle_beta 99.673(4)
_cell_angle_gamma 90.00
_cell_formula_units_Z 4
_cell_length_a 22.6016(5)
_cell_length_b 7.4947(2)
_cell_length_c 11.9196(3)
_cell_measurement_reflns_used 9816
_cell_measurement_temperature 294(2)
_cell_measurement_theta_max 28.42
_cell_measurement_theta_min 2.72
_cell_volume 1990.38(9)
_computing_cell_refinement '<i>SAINT</i> (Bruker, 2012)'
_computing_data_collection '<i>APEX2</i> (Bruker, 2012)'
_computing_data_reduction '<i>SAINT</i> (Bruker, 2012)'
_computing_molecular_graphics '<i>ORTEP-3</i> for Windows (Farrugia, 2012)'
_computing_publication_material 'WinGX publication routines (Farrugia, 2012) and PLATON (Spek, 2009)'
_computing_structure_refinement '<i>SHELXL97</i> (Sheldrick, 2008)'
_computing_structure_solution '<i>SHELXS97</i> (Sheldrick, 2008)'
_diffrn_ambient_temperature 294(2)
_diffrn_measured_fraction_theta_full 0.999
_diffrn_measured_fraction_theta_max 0.999
_diffrn_measurement_device_type 'Bruker SMART BREEZE CCD diffractometer'
_diffrn_measurement_method '\f and \w scans'
_diffrn_radiation_monochromator graphite
_diffrn_radiation_source 'fine-focus sealed tube'
_diffrn_radiation_type MoK\a
_diffrn_radiation_wavelength 0.71073
_diffrn_reflns_av_R_equivalents 0.0479
_diffrn_reflns_av_sigmaI/netI 0.0202
_diffrn_reflns_limit_h_max 27
_diffrn_reflns_limit_h_min -27
_diffrn_reflns_limit_k_max 8
_diffrn_reflns_limit_k_min -8
_diffrn_reflns_limit_l_max 14
_diffrn_reflns_limit_l_min -14
_diffrn_reflns_number 40178
_diffrn_reflns_theta_full 25.25
_diffrn_reflns_theta_max 25.25
_diffrn_reflns_theta_min 1.83
_exptl_absorpt_coefficient_mu 1.143
_exptl_absorpt_correction_T_max 0.842
_exptl_absorpt_correction_T_min 0.625
_exptl_absorpt_correction_type multi-scan
_exptl_absorpt_process_details '(<i>SADABS</i>; Bruker, 2012)'
_exptl_crystal_colour colourless
_exptl_crystal_density_diffrn 1.684
_exptl_crystal_density_method 'not measured'
_exptl_crystal_description plate
_exptl_crystal_F_000 1016
_exptl_crystal_size_max 0.45
_exptl_crystal_size_mid 0.35
_exptl_crystal_size_min 0.15
_refine_diff_density_max 1.770
_refine_diff_density_min -1.847
_refine_ls_extinction_method none
_refine_ls_goodness_of_fit_ref 1.345
_refine_ls_hydrogen_treatment mixed
_refine_ls_matrix_type full
_refine_ls_number_parameters 287
_refine_ls_number_reflns 3587
_refine_ls_number_restraints 3
_refine_ls_restrained_S_all 1.344
_refine_ls_R_factor_all 0.0595
_refine_ls_R_factor_gt 0.0585
_refine_ls_shift/su_max 0.000
_refine_ls_shift/su_mean 0.000
_refine_ls_structure_factor_coef Fsqd
_refine_ls_weighting_details 'calc w=1/[\s^2^(Fo^2^)+(0.0316P)^2^+14.8406P] where P=(Fo^2^+2Fc^2^)/3'
_refine_ls_weighting_scheme calc
_refine_ls_wR_factor_gt 0.1439
_refine_ls_wR_factor_ref 0.1443
_reflns_number_gt 3497
_reflns_number_total 3587
_reflns_threshold_expression I>2\s(I)
_cod_data_source_file su2679sup1.cf
_cod_data_source_block I
_cod_original_sg_symbol_H-M 'P 21/c'
_cod_database_code 2239046
_cod_database_fobs_code 2239046

loop_
_symmetry_equiv_pos_as_xyz
'x, y, z'
'-x, y+1/2, -z+1/2'
'-x, -y, -z'
'x, -y-1/2, z-1/2'

loop_
_atom_site_type_symbol
_atom_site_label
_atom_site_fract_x
_atom_site_fract_y
_atom_site_fract_z
_atom_site_U_iso_or_equiv
_atom_site_adp_type
_atom_site_calc_flag
_atom_site_refinement_flags
_atom_site_occupancy
_atom_site_symmetry_multiplicity
_atom_site_disorder_assembly
_atom_site_disorder_group
Cd Cd1 0.25229(2) 0.17641(6) 0.12918(4) 0.02711(18) Uani d . 1 1 . .
O O1 0.3237(2) 0.1914(8) 0.2983(4) 0.0451(13) Uani d . 1 1 . .
O O2 0.3601(2) 0.1504(9) 0.1430(5) 0.0567(16) Uani d . 1 1 . .
O O3 0.6257(4) 0.2685(15) 0.5777(8) 0.105(3) Uani d . 1 1 . .
O O4 0.1447(2) 0.1687(9) 0.0798(5) 0.0551(16) Uani d . 1 1 . .
O O5 0.1829(2) 0.1597(8) 0.2594(5) 0.0503(15) Uani d . 1 1 . .
O O6A -0.1449(4) 0.134(2) 0.2280(11) 0.124(6) Uani d P 0.79(2) 1 A 1
O O6B -0.111(2) 0.139(9) 0.378(6) 0.16(3) Uani d P 0.21(2) 1 A 2
O O7 0.2521(2) 0.1713(7) -0.0625(4) 0.0362(11) Uani d D 1 1 . .
H H71 0.263(3) 0.278(4) -0.054(7) 0.056 Uiso d D 1 1 . .
H H72 0.221(2) 0.168(9) -0.109(6) 0.056 Uiso d D 1 1 . .
N N1 0.2519(2) 0.4797(9) 0.1242(4) 0.0299(13) Uani d . 1 1 . .
N N2 0.2503(2) 0.8645(6) 0.1216(5) 0.0263(11) Uani d . 1 1 . .
C C1 0.3678(3) 0.1700(9) 0.2472(6) 0.0330(15) Uani d . 1 1 . .
C C2 0.4297(3) 0.1712(9) 0.3143(6) 0.0304(14) Uani d . 1 1 . .
C C3 0.4421(3) 0.2522(11) 0.4201(6) 0.0406(17) Uani d . 1 1 . .
H H3 0.4112 0.3025 0.4521 0.049 Uiso calc R 1 1 . .
C C4 0.5005(4) 0.2584(12) 0.4780(6) 0.047(2) Uani d . 1 1 . .
H H4 0.5089 0.3158 0.5480 0.056 Uiso calc R 1 1 . .
C C5 0.5460(3) 0.1806(12) 0.4330(7) 0.047(2) Uani d . 1 1 . .
C C6 0.5336(4) 0.0950(14) 0.3294(8) 0.059(2) Uani d . 1 1 . .
H H6 0.5645 0.0402 0.2996 0.071 Uiso calc R 1 1 . .
C C7 0.4760(3) 0.0897(12) 0.2694(7) 0.0452(19) Uani d . 1 1 . .
H H7 0.4681 0.0321 0.1993 0.054 Uiso calc R 1 1 . .
C C8 0.6082(4) 0.1889(19) 0.4960(10) 0.082(4) Uani d . 1 1 . .
H H8 0.6366 0.1221 0.4662 0.099 Uiso calc R 1 1 . .
C C9 0.1387(3) 0.1613(9) 0.1813(6) 0.0335(15) Uani d . 1 1 B .
C C10 0.0767(3) 0.1475(10) 0.2111(6) 0.0351(16) Uani d . 1 1 . .
C C13 -0.0386(4) 0.1296(14) 0.2620(8) 0.054(2) Uani d . 1 1 . .
C C11A 0.0653(14) 0.171(3) 0.320(3) 0.050(4) Uani d P 0.50 1 B 1
H H11A 0.0972 0.1880 0.3797 0.060 Uiso calc PR 0.50 1 B 1
C C12A 0.0074(12) 0.170(3) 0.342(2) 0.050(4) Uani d P 0.50 1 B 1
H H12A 0.0005 0.1985 0.4151 0.060 Uiso calc PR 0.50 1 B 1
C C14A -0.0278(12) 0.089(3) 0.153(2) 0.050(4) Uani d P 0.50 1 B 1
H H14A -0.0592 0.0529 0.0966 0.060 Uiso calc PR 0.50 1 B 1
C C15A 0.0301(13) 0.104(3) 0.128(3) 0.050(4) Uani d P 0.50 1 B 1
H H15A 0.0369 0.0829 0.0548 0.060 Uiso calc PR 0.50 1 B 1
C C11B 0.0702(14) 0.106(4) 0.319(3) 0.057(5) Uani d P 0.50 1 B 2
H H11B 0.1038 0.0856 0.3747 0.068 Uiso calc PR 0.50 1 B 2
C C12B 0.0126(12) 0.093(3) 0.348(2) 0.057(5) Uani d P 0.50 1 B 2
H H12B 0.0076 0.0606 0.4208 0.068 Uiso calc PR 0.50 1 B 2
C C14B -0.0305(12) 0.171(3) 0.153(2) 0.057(5) Uani d P 0.50 1 B 2
H H14B -0.0635 0.1966 0.0976 0.068 Uiso calc PR 0.50 1 B 2
C C15B 0.0255(13) 0.174(3) 0.126(3) 0.057(5) Uani d P 0.50 1 B 2
H H15B 0.0303 0.1945 0.0515 0.068 Uiso calc PR 0.50 1 B 2
C C16 -0.0996(5) 0.1259(19) 0.2908(12) 0.081(3) Uani d . 1 1 A .
H H16A -0.1021 0.1161 0.3677 0.097 Uiso calc PR 0.80 1 C 1
H H16B -0.1313 0.1104 0.2310 0.097 Uiso d PR 0.20 1 C 2
C C17 0.2264(3) 0.5861(11) 0.0310(7) 0.0441(18) Uani d . 1 1 . .
H H17 0.2087 0.5283 -0.0352 0.053 Uiso calc R 1 1 . .
C C18 0.2260(3) 0.7705(9) 0.0313(6) 0.0391(17) Uani d . 1 1 . .
H H18 0.2080 0.8306 -0.0339 0.047 Uiso calc R 1 1 . .
C C19 0.2755(3) 0.7728(10) 0.2113(6) 0.0381(17) Uani d . 1 1 . .
H H19 0.2933 0.8340 0.2762 0.046 Uiso calc R 1 1 . .
C C20 0.2764(3) 0.5877(9) 0.2121(6) 0.0375(16) Uani d . 1 1 . .
H H20 0.2954 0.5323 0.2783 0.045 Uiso calc R 1 1 . .

loop_
_atom_site_aniso_label
_atom_site_aniso_U_11
_atom_site_aniso_U_22
_atom_site_aniso_U_33
_atom_site_aniso_U_12
_atom_site_aniso_U_13
_atom_site_aniso_U_23
Cd1 0.0334(3) 0.0204(3) 0.0268(3) -0.00118(19) 0.00312(19) -0.00010(18)
O1 0.031(3) 0.060(4) 0.045(3) 0.007(2) 0.007(2) -0.010(3)
O2 0.042(3) 0.092(5) 0.035(3) -0.008(3) 0.002(2) -0.001(3)
O3 0.068(5) 0.147(9) 0.084(6) -0.017(5) -0.030(4) 0.003(6)
O4 0.036(3) 0.087(5) 0.043(3) 0.002(3) 0.008(2) 0.009(3)
O5 0.034(3) 0.071(4) 0.045(3) -0.006(3) 0.001(2) -0.021(3)
O6A 0.036(6) 0.233(17) 0.102(10) 0.008(7) 0.013(5) 0.026(10)
O6B 0.10(4) 0.21(7) 0.20(7) 0.00(4) 0.10(4) 0.04(5)
O7 0.044(3) 0.037(3) 0.027(2) 0.000(2) 0.004(2) 0.002(2)
N1 0.010(2) 0.068(4) 0.011(2) 0.000(2) -0.0008(17) -0.005(3)
N2 0.035(3) 0.006(2) 0.038(3) 0.002(2) 0.003(2) -0.001(2)
C1 0.035(4) 0.023(4) 0.041(4) -0.001(3) 0.004(3) 0.002(3)
C2 0.035(3) 0.024(3) 0.033(3) -0.003(3) 0.007(3) 0.004(3)
C3 0.039(4) 0.048(5) 0.037(4) 0.003(3) 0.012(3) -0.008(3)
C4 0.047(4) 0.060(6) 0.031(4) -0.007(4) 0.000(3) -0.006(4)
C5 0.034(4) 0.057(5) 0.050(5) -0.001(4) 0.001(3) 0.010(4)
C6 0.038(4) 0.078(7) 0.064(6) 0.008(4) 0.014(4) -0.006(5)
C7 0.040(4) 0.054(5) 0.043(4) 0.003(4) 0.012(3) -0.008(4)
C8 0.042(5) 0.123(11) 0.075(7) -0.004(6) -0.011(5) 0.002(7)
C9 0.037(4) 0.021(3) 0.042(4) 0.001(3) 0.006(3) -0.004(3)
C10 0.034(4) 0.035(4) 0.034(4) -0.002(3) 0.002(3) -0.003(3)
C13 0.041(4) 0.068(6) 0.057(5) 0.002(4) 0.013(4) -0.006(5)
C11A 0.039(6) 0.070(11) 0.042(6) 0.009(8) 0.006(4) 0.002(8)
C12A 0.039(6) 0.070(11) 0.042(6) 0.009(8) 0.006(4) 0.002(8)
C14A 0.039(6) 0.070(11) 0.042(6) 0.009(8) 0.006(4) 0.002(8)
C15A 0.039(6) 0.070(11) 0.042(6) 0.009(8) 0.006(4) 0.002(8)
C11B 0.039(6) 0.089(14) 0.040(6) 0.012(10) 0.002(4) 0.004(10)
C12B 0.039(6) 0.089(14) 0.040(6) 0.012(10) 0.002(4) 0.004(10)
C14B 0.039(6) 0.089(14) 0.040(6) 0.012(10) 0.002(4) 0.004(10)
C15B 0.039(6) 0.089(14) 0.040(6) 0.012(10) 0.002(4) 0.004(10)
C16 0.055(7) 0.117(10) 0.075(7) -0.005(6) 0.023(6) 0.002(7)
C17 0.045(4) 0.036(4) 0.047(4) -0.004(3) -0.003(3) -0.013(3)
C18 0.049(4) 0.022(4) 0.041(4) -0.005(3) -0.007(3) 0.005(3)
C19 0.056(5) 0.026(4) 0.030(4) -0.011(3) -0.002(3) 0.002(3)
C20 0.051(4) 0.023(4) 0.037(4) -0.001(3) 0.004(3) 0.006(3)

loop_
_atom_type_symbol
_atom_type_description
_atom_type_scat_dispersion_real
_atom_type_scat_dispersion_imag
_atom_type_scat_source
C C 0.0033 0.0016 'International Tables Vol C Tables 4.2.6.8 and 6.1.1.4'
H H 0.0000 0.0000 'International Tables Vol C Tables 4.2.6.8 and 6.1.1.4'
Cd Cd -0.8075 1.2024 'International Tables Vol C Tables 4.2.6.8 and 6.1.1.4'
N N 0.0061 0.0033 'International Tables Vol C Tables 4.2.6.8 and 6.1.1.4'
O O 0.0106 0.0060 'International Tables Vol C Tables 4.2.6.8 and 6.1.1.4'

loop_
_geom_angle_atom_site_label_1
_geom_angle_atom_site_label_2
_geom_angle_atom_site_label_3
_geom_angle_site_symmetry_1
_geom_angle_site_symmetry_3
_geom_angle
N1 Cd1 O7 . . 89.51(17)
N1 Cd1 N2 . 1_545 176.30(17)
O7 Cd1 N2 . 1_545 87.02(18)
N1 Cd1 O1 . . 88.49(18)
O7 Cd1 O1 . . 137.71(18)
N2 Cd1 O1 1_545 . 94.94(19)
N1 Cd1 O5 . . 93.98(19)
O7 Cd1 O5 . . 139.32(18)
N2 Cd1 O5 1_545 . 87.8(2)
O1 Cd1 O5 . . 82.94(17)
N1 Cd1 O4 . . 91.1(2)
O7 Cd1 O4 . . 85.57(18)
N2 Cd1 O4 1_545 . 87.4(2)
O1 Cd1 O4 . . 136.69(18)
O5 Cd1 O4 . . 53.88(18)
N1 Cd1 O2 . . 94.7(2)
O7 Cd1 O2 . . 84.23(18)
N2 Cd1 O2 1_545 . 86.3(2)
O1 Cd1 O2 . . 53.89(17)
O5 Cd1 O2 . . 135.59(18)
O4 Cd1 O2 . . 168.3(2)
N1 Cd1 C9 . . 92.74(18)
O7 Cd1 C9 . . 112.4(2)
N2 Cd1 C9 1_545 . 87.41(19)
O1 Cd1 C9 . . 109.87(19)
O5 Cd1 C9 . . 26.99(19)
O4 Cd1 C9 . . 26.9(2)
O2 Cd1 C9 . . 161.8(2)
N1 Cd1 C1 . . 91.69(18)
O7 Cd1 C1 . . 110.7(2)
N2 Cd1 C1 1_545 . 90.73(19)
O1 Cd1 C1 . . 27.25(19)
O5 Cd1 C1 . . 109.70(19)
O4 Cd1 C1 . . 163.5(2)
O2 Cd1 C1 . . 26.64(19)
C9 Cd1 C1 . . 136.7(2)
C1 O1 Cd1 . . 93.7(4)
C1 O2 Cd1 . . 91.7(4)
C9 O4 Cd1 . . 91.9(4)
C9 O5 Cd1 . . 92.6(4)
Cd1 O7 H71 . . 85(6)
Cd1 O7 H72 . . 123(6)
H71 O7 H72 . . 108(3)
C20 N1 C17 . . 109.2(6)
C20 N1 Cd1 . . 125.0(4)
C17 N1 Cd1 . . 125.8(4)
C19 N2 C18 . . 116.5(5)
C19 N2 Cd1 . 1_565 119.1(4)
C18 N2 Cd1 . 1_565 124.4(4)
O2 C1 O1 . . 120.8(7)
O2 C1 C2 . . 120.1(6)
O1 C1 C2 . . 119.1(6)
O2 C1 Cd1 . . 61.7(4)
O1 C1 Cd1 . . 59.1(4)
C2 C1 Cd1 . . 177.9(5)
C3 C2 C7 . . 119.5(7)
C3 C2 C1 . . 121.2(6)
C7 C2 C1 . . 119.3(6)
C4 C3 C2 . . 119.9(7)
C4 C3 H3 . . 120.0
C2 C3 H3 . . 120.0
C5 C4 C3 . . 120.5(7)
C5 C4 H4 . . 119.8
C3 C4 H4 . . 119.8
C4 C5 C6 . . 119.7(7)
C4 C5 C8 . . 119.7(9)
C6 C5 C8 . . 120.5(9)
C7 C6 C5 . . 120.8(8)
C7 C6 H6 . . 119.6
C5 C6 H6 . . 119.6
C6 C7 C2 . . 119.5(7)
C6 C7 H7 . . 120.2
C2 C7 H7 . . 120.2
O3 C8 C5 . . 127.7(12)
O3 C8 H8 . . 116.1
C5 C8 H8 . . 116.1
O4 C9 O5 . . 121.6(7)
O4 C9 C10 . . 119.4(6)
O5 C9 C10 . . 119.0(6)
O4 C9 Cd1 . . 61.2(4)
O5 C9 Cd1 . . 60.4(4)
C10 C9 Cd1 . . 178.3(5)
C15A C10 C11B . . 116(2)
C15A C10 C11A . . 118.0(17)
C11B C10 C15B . . 120.2(17)
C11A C10 C15B . . 113.1(19)
C15A C10 C9 . . 119.1(14)
C11B C10 C9 . . 119.6(14)
C11A C10 C9 . . 122.9(15)
C15B C10 C9 . . 120.3(14)
C12A C13 C14B . . 114.6(19)
C12A C13 C14A . . 119.0(16)
C14B C13 C12B . . 119.6(15)
C14A C13 C12B . . 112.0(17)
C12A C13 C16 . . 119.1(14)
C14B C13 C16 . . 120.2(14)
C14A C13 C16 . . 122.0(14)
C12B C13 C16 . . 120.2(14)
C12A C11A C10 . . 121(2)
C12A C11A H11A . . 119.5
C10 C11A H11A . . 119.5
C13 C12A C11A . . 121.2(19)
C13 C12A H12A . . 119.4
C11A C12A H12A . . 119.4
C15A C14A C13 . . 119.6(18)
C15A C14A H14A . . 120.2
C13 C14A H14A . . 120.2
C10 C15A C14A . . 121(2)
C10 C15A H15A . . 119.6
C14A C15A H15A . . 119.6
C10 C11B C12B . . 120(2)
C10 C11B H11B . . 120.1
C12B C11B H11B . . 120.1
C11B C12B C13 . . 119.2(19)
C11B C12B H12B . . 120.4
C13 C12B H12B . . 120.4
C15B C14B C13 . . 120.3(18)
C15B C14B H14B . . 119.9
C13 C14B H14B . . 119.9
C14B C15B C10 . . 121(2)
C14B C15B H15B . . 119.5
C10 C15B H15B . . 119.5
O6B C16 O6A . . 106(3)
O6B C16 C13 . . 126(3)
O6A C16 C13 . . 127.2(13)
O6A C16 H16A . . 116.4
C13 C16 H16A . . 116.4
O6B C16 H16B . . 117.0
C13 C16 H16B . . 117.0
H16A C16 H16B . . 125.4
C18 C17 N1 . . 124.4(7)
C18 C17 H17 . . 117.8
N1 C17 H17 . . 117.8
N2 C18 C17 . . 122.0(7)
N2 C18 H18 . . 119.0
C17 C18 H18 . . 119.0
N2 C19 C20 . . 122.1(7)
N2 C19 H19 . . 119.0
C20 C19 H19 . . 119.0
N1 C20 C19 . . 125.7(7)
N1 C20 H20 . . 117.1
C19 C20 H20 . . 117.1

loop_
_geom_bond_atom_site_label_1
_geom_bond_atom_site_label_2
_geom_bond_site_symmetry_2
_geom_bond_distance
Cd1 N1 . 2.274(6)
Cd1 O7 . 2.284(5)
Cd1 N2 1_545 2.340(5)
Cd1 O1 . 2.364(5)
Cd1 O5 . 2.388(5)
Cd1 O4 . 2.405(5)
Cd1 O2 . 2.423(6)
Cd1 C9 . 2.744(7)
Cd1 C1 . 2.750(7)
O1 C1 . 1.262(9)
O2 C1 . 1.234(9)
O3 C8 . 1.154(14)
O4 C9 . 1.242(9)
O5 C9 . 1.247(9)
O6A C16 . 1.165(15)
O6A H16B . 0.3504
O6B C16 . 1.12(6)
O7 H71 . 0.83(2)
O7 H72 . 0.82(2)
N1 C20 . 1.365(9)
N1 C17 . 1.410(10)
N2 C19 . 1.318(9)
N2 C18 . 1.326(9)
N2 Cd1 1_565 2.340(5)
C1 C2 . 1.491(9)
C2 C3 . 1.385(10)
C2 C7 . 1.394(10)
C3 C4 . 1.383(11)
C3 H3 . 0.9300
C4 C5 . 1.368(12)
C4 H4 . 0.9300
C5 C6 . 1.378(12)
C5 C8 . 1.479(12)
C6 C7 . 1.376(11)
C6 H6 . 0.9300
C7 H7 . 0.9300
C8 H8 . 0.9300
C9 C10 . 1.505(10)
C10 C15A . 1.36(3)
C10 C11B . 1.36(3)
C10 C11A . 1.38(3)
C10 C15B . 1.42(3)
C13 C12A . 1.33(3)
C13 C14B . 1.38(3)
C13 C14A . 1.40(3)
C13 C12B . 1.44(3)
C13 C16 . 1.475(13)
C11A C12A . 1.38(3)
C11A H11A . 0.9300
C12A H12A . 0.9300
C14A C15A . 1.39(3)
C14A H14A . 0.9300
C15A H15A . 0.9300
C11B C12B . 1.40(3)
C11B H11B . 0.9300
C12B H12B . 0.9300
C14B C15B . 1.36(3)
C14B H14B . 0.9300
C15B H15B . 0.9300
C16 H16A . 0.9300
C16 H16B . 0.9300
C17 C18 . 1.382(11)
C17 H17 . 0.9300
C18 H18 . 0.9300
C19 C20 . 1.387(10)
C19 H19 . 0.9300
C20 H20 . 0.9300

loop_
_geom_hbond_atom_site_label_D
_geom_hbond_atom_site_label_H
_geom_hbond_atom_site_label_A
_geom_hbond_site_symmetry_A
_geom_hbond_distance_DH
_geom_hbond_distance_HA
_geom_hbond_distance_DA
_geom_hbond_angle_DHA
_geom_hbond_publ_flag
O7 H72 O5 4_565 0.82(2) 2.10(6) 2.727(7) 133(7) yes
C18 H18 O6A 3_565 0.93 2.52 3.394(14) 157 yes
C19 H19 O3 3_666 0.93 2.43 3.085(10) 127 yes
C8 H8 Cg1 2_645 0.93 2.93 3.691(10) 147 yes

loop_
_geom_torsion_atom_site_label_1
_geom_torsion_atom_site_label_2
_geom_torsion_atom_site_label_3
_geom_torsion_atom_site_label_4
_geom_torsion_site_symmetry_1
_geom_torsion
N1 Cd1 O1 C1 . -96.7(4)
O7 Cd1 O1 C1 . -9.0(6)
N2 Cd1 O1 C1 1_545 82.0(4)
O5 Cd1 O1 C1 . 169.1(5)
O4 Cd1 O1 C1 . 173.4(4)
O2 Cd1 O1 C1 . 0.2(4)
C9 Cd1 O1 C1 . 171.0(4)
N1 Cd1 O2 C1 . 84.5(5)
O7 Cd1 O2 C1 . 173.5(5)
N2 Cd1 O2 C1 1_545 -99.1(5)
O1 Cd1 O2 C1 . -0.2(4)
O5 Cd1 O2 C1 . -16.1(6)
O4 Cd1 O2 C1 . -156.6(9)
C9 Cd1 O2 C1 . -29.3(10)
N1 Cd1 O4 C9 . -94.0(5)
O7 Cd1 O4 C9 . 176.6(5)
N2 Cd1 O4 C9 1_545 89.4(5)
O1 Cd1 O4 C9 . -5.0(6)
O5 Cd1 O4 C9 . 0.2(4)
O2 Cd1 O4 C9 . 146.8(9)
C1 Cd1 O4 C9 . 5.7(10)
N1 Cd1 O5 C9 . 88.2(4)
O7 Cd1 O5 C9 . -5.7(6)
N2 Cd1 O5 C9 1_545 -88.6(4)
O1 Cd1 O5 C9 . 176.2(5)
O4 Cd1 O5 C9 . -0.2(4)
O2 Cd1 O5 C9 . -171.0(4)
C1 Cd1 O5 C9 . -178.6(4)
O7 Cd1 N1 C20 . -150.7(5)
O1 Cd1 N1 C20 . -13.0(5)
O5 Cd1 N1 C20 . 69.8(5)
O4 Cd1 N1 C20 . 123.7(5)
O2 Cd1 N1 C20 . -66.6(5)
C9 Cd1 N1 C20 . 96.9(5)
C1 Cd1 N1 C20 . -40.0(5)
O7 Cd1 N1 C17 . 29.5(5)
O1 Cd1 N1 C17 . 167.3(5)
O5 Cd1 N1 C17 . -109.9(5)
O4 Cd1 N1 C17 . -56.0(5)
O2 Cd1 N1 C17 . 113.7(5)
C9 Cd1 N1 C17 . -82.9(5)
C1 Cd1 N1 C17 . 140.2(5)
Cd1 O2 C1 O1 . 0.4(7)
Cd1 O2 C1 C2 . -178.8(5)
Cd1 O1 C1 O2 . -0.4(8)
Cd1 O1 C1 C2 . 178.8(5)
N1 Cd1 C1 O2 . -97.0(5)
O7 Cd1 C1 O2 . -6.9(5)
N2 Cd1 C1 O2 1_545 80.2(5)
O1 Cd1 C1 O2 . 179.6(7)
O5 Cd1 C1 O2 . 168.1(5)
O4 Cd1 C1 O2 . 163.5(7)
C9 Cd1 C1 O2 . 167.2(4)
N1 Cd1 C1 O1 . 83.4(4)
O7 Cd1 C1 O1 . 173.5(4)
N2 Cd1 C1 O1 1_545 -99.4(4)
O5 Cd1 C1 O1 . -11.5(5)
O4 Cd1 C1 O1 . -16.1(10)
O2 Cd1 C1 O1 . -179.6(7)
C9 Cd1 C1 O1 . -12.4(6)
O2 C1 C2 C3 . 157.1(7)
O1 C1 C2 C3 . -22.1(10)
O2 C1 C2 C7 . -22.7(10)
O1 C1 C2 C7 . 158.2(7)
C7 C2 C3 C4 . 2.7(11)
C1 C2 C3 C4 . -177.0(7)
C2 C3 C4 C5 . -1.8(13)
C3 C4 C5 C6 . -0.2(14)
C3 C4 C5 C8 . 179.8(9)
C4 C5 C6 C7 . 1.2(15)
C8 C5 C6 C7 . -178.8(10)
C5 C6 C7 C2 . -0.3(14)
C3 C2 C7 C6 . -1.7(12)
C1 C2 C7 C6 . 178.0(8)
C4 C5 C8 O3 . -7.4(19)
C6 C5 C8 O3 . 172.6(13)
Cd1 O4 C9 O5 . -0.4(7)
Cd1 O4 C9 C10 . -178.2(6)
Cd1 O5 C9 O4 . 0.4(7)
Cd1 O5 C9 C10 . 178.2(5)
N1 Cd1 C9 O4 . 87.0(5)
O7 Cd1 C9 O4 . -3.6(5)
N2 Cd1 C9 O4 1_545 -89.3(5)
O1 Cd1 C9 O4 . 176.3(4)
O5 Cd1 C9 O4 . -179.6(7)
O2 Cd1 C9 O4 . -159.0(7)
C1 Cd1 C9 O4 . -177.7(4)
N1 Cd1 C9 O5 . -93.4(4)
O7 Cd1 C9 O5 . 176.0(4)
N2 Cd1 C9 O5 1_545 90.3(4)
O1 Cd1 C9 O5 . -4.0(5)
O4 Cd1 C9 O5 . 179.6(7)
O2 Cd1 C9 O5 . 20.6(9)
C1 Cd1 C9 O5 . 2.0(6)
O4 C9 C10 C15A . 14.6(15)
O5 C9 C10 C15A . -163.3(13)
O4 C9 C10 C11B . 167.6(15)
O5 C9 C10 C11B . -10.3(16)
O4 C9 C10 C11A . -167.9(13)
O5 C9 C10 C11A . 14.2(15)
O4 C9 C10 C15B . -11.1(16)
O5 C9 C10 C15B . 171.0(13)
C15A C10 C11A C12A . -7(2)
C11B C10 C11A C12A . -97(8)
C15B C10 C11A C12A . 17(3)
C9 C10 C11A C12A . 175.2(14)
C14B C13 C12A C11A . -29(2)
C14A C13 C12A C11A . -1(3)
C12B C13 C12A C11A . 79(5)
C16 C13 C12A C11A . 178.4(16)
C10 C11A C12A C13 . 7(3)
C12A C13 C14A C15A . -4(2)
C14B C13 C14A C15A . 83(5)
C12B C13 C14A C15A . -30(2)
C16 C13 C14A C15A . 176.7(15)
C11B C10 C15A C14A . 26(3)
C11A C10 C15A C14A . 2(2)
C15B C10 C15A C14A . -81(6)
C9 C10 C15A C14A . 179.9(14)
C13 C14A C15A C10 . 3(3)
C15A C10 C11B C12B . -26(3)
C11A C10 C11B C12B . 75(7)
C15B C10 C11B C12B . -1(3)
C9 C10 C11B C12B . 180.0(16)
C10 C11B C12B C13 . -2(3)
C12A C13 C12B C11B . -83(5)
C14B C13 C12B C11B . 2(3)
C14A C13 C12B C11B . 29(3)
C16 C13 C12B C11B . -176.9(17)
C12A C13 C14B C15B . 28(3)
C14A C13 C14B C15B . -78(5)
C12B C13 C14B C15B . 1(3)
C16 C13 C14B C15B . -180.0(17)
C13 C14B C15B C10 . -4(3)
C15A C10 C15B C14B . 90(7)
C11B C10 C15B C14B . 5(3)
C11A C10 C15B C14B . -18(3)
C9 C10 C15B C14B . -176.8(16)
C12A C13 C16 O6B . -8(5)
C14B C13 C16 O6B . -159(5)
C14A C13 C16 O6B . 171(5)
C12B C13 C16 O6B . 21(5)
C12A C13 C16 O6A . 160.9(19)
C14B C13 C16 O6A . 10(3)
C14A C13 C16 O6A . -20(3)
C12B C13 C16 O6A . -171(2)
C20 N1 C17 C18 . -1.0(10)
Cd1 N1 C17 C18 . 178.8(6)
C19 N2 C18 C17 . 0.5(11)
Cd1 N2 C18 C17 1_565 179.5(6)
N1 C17 C18 N2 . 0.2(13)
C18 N2 C19 C20 . -0.3(11)
Cd1 N2 C19 C20 1_565 -179.4(6)
C17 N1 C20 C19 . 1.2(10)
Cd1 N1 C20 C19 . -178.6(6)
N2 C19 C20 N1 . -0.6(13)
